data_4329831
loop_
_publ_author_name
'Christian Hering'
'Mathias Lehmann'
'Axel Schulz'
'Alexander Villinger'

_publ_contact_author_address
;
Universit\"at Rostock
Institut f\"ur Chemie
Abteilung f\"ur Anorganische Chemie
Albert-Einstein-Strasse 3a 
18059 Rostock
Bundesrepublik Deutschland
;
_publ_contact_author_email
;
axel.schulz@uni-rostock.de, alexander.villinger@uni-rostock.de'
;
_publ_contact_author_fax '+49 (0)381/498-6382'
_publ_contact_author_name 'Axel Schulz'
_publ_contact_author_phone '+49 (0)381/498-6400 or 6403'
_publ_section_title
;
 Chlorine/Methyl Exchange Reactions in Silylated Aminostibanes: A New
 Route To Stibinostibonium Cations
;
_journal_name_full 'Inorganic Chemistry'
_journal_page_first 8212
_journal_page_last 8224
_journal_paper_doi 10.1021/ic300770b
_journal_volume 51
_journal_year 2012
_chemical_formula_moiety 'C27 H34 Cl2 N Sb Si , 0.5(C6 H6)'
_chemical_formula_sum 'C30 H37 Cl2 N Sb Si'
_chemical_formula_weight 632.35
_chemical_name_systematic
;
 ?
;
_space_group_IT_number 2
_symmetry_cell_setting triclinic
_symmetry_Int_Tables_number 2
_symmetry_space_group_name_Hall '-P 1'
_symmetry_space_group_name_H-M 'P -1'
_atom_sites_solution_hydrogens geom
_atom_sites_solution_primary direct
_atom_sites_solution_secondary difmap
_audit_author_name 'Villinger, A.'
_audit_creation_method SHELXL-97
_cell_angle_alpha 90.888(19)
_cell_angle_beta 103.057(17)
_cell_angle_gamma 97.44(2)
_cell_formula_units_Z 8
_cell_length_a 16.953(12)
_cell_length_b 19.071(13)
_cell_length_c 19.490(13)
_cell_measurement_reflns_used 9908
_cell_measurement_temperature 173(2)
_cell_measurement_theta_max 57.259
_cell_measurement_theta_min 7.355
_cell_volume 6080(7)
_computing_cell_refinement 'Bruker Apex v2.0-2'
_computing_data_collection 'Bruker Apex v2.0-2'
_computing_data_reduction 'Bruker SAINT'
_computing_molecular_graphics 'ORTEP-3 (Farrugia, 1997)'
_computing_publication_material SHELXL-97
_computing_structure_refinement 'SHELXL-97 (Sheldrick, 1997)'
_computing_structure_solution 'SHELXS-97 (Sheldrick, 1997)'
_diffrn_ambient_temperature 173(2)
_diffrn_measured_fraction_theta_full 0.970
_diffrn_measured_fraction_theta_max 0.970
_diffrn_measurement_device_type 'Bruker Apex Kappa II-CCD-diffractometer'
_diffrn_measurement_method 'phi and psi scans'
_diffrn_radiation_monochromator graphite
_diffrn_radiation_source 'sealed tube'
_diffrn_radiation_type MoK\a
_diffrn_radiation_wavelength 0.71073
_diffrn_reflns_av_R_equivalents 0.0551
_diffrn_reflns_av_sigmaI/netI 0.0660
_diffrn_reflns_limit_h_max 23
_diffrn_reflns_limit_h_min -22
_diffrn_reflns_limit_k_max 25
_diffrn_reflns_limit_k_min -26
_diffrn_reflns_limit_l_max 26
_diffrn_reflns_limit_l_min -26
_diffrn_reflns_number 139552
_diffrn_reflns_theta_full 29.14
_diffrn_reflns_theta_max 29.14
_diffrn_reflns_theta_min 1.53
_exptl_absorpt_coefficient_mu 1.141
_exptl_absorpt_correction_T_max 0.9142
_exptl_absorpt_correction_T_min 0.6709
_exptl_absorpt_correction_type multi-scan
_exptl_absorpt_process_details '(SADABS; Sheldrick, 2004)'
_exptl_crystal_colour colourless
_exptl_crystal_density_diffrn 1.382
_exptl_crystal_description block
_exptl_crystal_F_000 2584
_exptl_crystal_size_max 0.38
_exptl_crystal_size_mid 0.20
_exptl_crystal_size_min 0.08
_refine_diff_density_max 1.286
_refine_diff_density_min -0.720
_refine_diff_density_rms 0.115
_refine_ls_extinction_method none
_refine_ls_goodness_of_fit_ref 1.108
_refine_ls_hydrogen_treatment constr
_refine_ls_matrix_type full
_refine_ls_number_parameters 1226
_refine_ls_number_reflns 31796
_refine_ls_number_restraints 0
_refine_ls_restrained_S_all 1.108
_refine_ls_R_factor_all 0.0995
_refine_ls_R_factor_gt 0.0431
_refine_ls_shift/su_max 0.001
_refine_ls_shift/su_mean 0.000
_refine_ls_structure_factor_coef Fsqd
_refine_ls_weighting_details 'calc w=1/[\s^2^(Fo^2^)+(0.0361P)^2^+12.4619P] where P=(Fo^2^+2Fc^2^)/3'
_refine_ls_weighting_scheme calc
_refine_ls_wR_factor_gt 0.0922
_refine_ls_wR_factor_ref 0.1256
_reflns_number_gt 19481
_reflns_number_total 31796
_reflns_threshold_expression >2\s(I)
_cod_data_source_file ic300770b_si_001_03.cif
_cod_data_source_block av_ml80_ternsime3_sbcl2_benzene
_cod_database_code 4329831

loop_
_symmetry_equiv_pos_as_xyz
'x, y, z'
'-x, -y, -z'

loop_
_atom_site_label
_atom_site_type_symbol
_atom_site_fract_x
_atom_site_fract_y
_atom_site_fract_z
_atom_site_U_iso_or_equiv
_atom_site_adp_type
_atom_site_occupancy
_atom_site_symmetry_multiplicity
_atom_site_calc_flag
_atom_site_refinement_flags
_atom_site_disorder_assembly
_atom_site_disorder_group
Sb1 Sb 0.837293(17) 0.669196(16) 0.456105(14) 0.02678(7) Uani 1 1 d . . .
Cl1 Cl 0.82508(8) 0.79020(6) 0.44048(7) 0.0423(3) Uani 1 1 d . . .
Cl2 Cl 0.75718(7) 0.66627(7) 0.54301(6) 0.0391(3) Uani 1 1 d . . .
Si1 Si 0.64314(7) 0.62192(7) 0.35937(7) 0.0317(3) Uani 1 1 d . . .
N1 N 0.7496(2) 0.61487(18) 0.37794(17) 0.0253(7) Uani 1 1 d . . .
C1 C 0.7859(2) 0.5696(2) 0.3368(2) 0.0268(9) Uani 1 1 d . . .
C2 C 0.7611(2) 0.4958(2) 0.3283(2) 0.0280(9) Uani 1 1 d . . .
C3 C 0.7945(3) 0.4556(3) 0.2841(2) 0.0338(10) Uani 1 1 d . . .
H3 H 0.7765 0.4062 0.2775 0.041 Uiso 1 1 calc R . .
C4 C 0.8521(3) 0.4852(3) 0.2500(3) 0.0400(11) Uani 1 1 d . . .
H4 H 0.8719 0.4572 0.2185 0.048 Uiso 1 1 calc R . .
C5 C 0.8808(3) 0.5563(3) 0.2623(2) 0.0335(10) Uani 1 1 d . . .
H5 H 0.9233 0.5765 0.2412 0.040 Uiso 1 1 calc R . .
C6 C 0.8494(2) 0.5995(2) 0.3050(2) 0.0264(9) Uani 1 1 d . . .
C7 C 0.7039(3) 0.4532(2) 0.3659(2) 0.0291(9) Uani 1 1 d . . .
C8 C 0.6340(3) 0.4105(2) 0.3252(3) 0.0344(10) Uani 1 1 d . . .
C9 C 0.5875(3) 0.3649(3) 0.3599(3) 0.0405(11) Uani 1 1 d . . .
H9 H 0.5407 0.3361 0.3326 0.049 Uiso 1 1 calc R . .
C10 C 0.6056(3) 0.3591(3) 0.4323(3) 0.0444(12) Uani 1 1 d . . .
C11 C 0.6753(3) 0.4008(3) 0.4708(3) 0.0385(11) Uani 1 1 d . . .
H11 H 0.6894 0.3977 0.5206 0.046 Uiso 1 1 calc R . .
C12 C 0.7252(3) 0.4468(2) 0.4391(2) 0.0331(10) Uani 1 1 d . . .
C13 C 0.8876(2) 0.6749(2) 0.3162(2) 0.0274(9) Uani 1 1 d . . .
C14 C 0.8498(3) 0.7284(3) 0.2779(2) 0.0326(10) Uani 1 1 d . . .
C15 C 0.8902(3) 0.7969(3) 0.2852(2) 0.0356(11) Uani 1 1 d . . .
H15 H 0.8649 0.8325 0.2586 0.043 Uiso 1 1 calc R . .
C16 C 0.9670(3) 0.8153(3) 0.3306(2) 0.0349(10) Uani 1 1 d . . .
C17 C 1.0047(3) 0.7616(3) 0.3668(2) 0.0342(10) Uani 1 1 d . . .
H17 H 1.0574 0.7730 0.3972 0.041 Uiso 1 1 calc R . .
C18 C 0.9669(3) 0.6914(2) 0.3596(2) 0.0290(9) Uani 1 1 d . . .
C19 C 0.6075(3) 0.4110(3) 0.2459(3) 0.0449(12) Uani 1 1 d . . .
H19A H 0.6335 0.4545 0.2294 0.067 Uiso 1 1 calc R . .
H19B H 0.5479 0.4091 0.2319 0.067 Uiso 1 1 calc R . .
H19C H 0.6238 0.3698 0.2248 0.067 Uiso 1 1 calc R . .
C20 C 0.5534(4) 0.3091(3) 0.4685(4) 0.0647(17) Uani 1 1 d . . .
H20A H 0.5147 0.3348 0.4856 0.097 Uiso 1 1 calc R . .
H20B H 0.5884 0.2892 0.5085 0.097 Uiso 1 1 calc R . .
H20C H 0.5233 0.2707 0.4350 0.097 Uiso 1 1 calc R . .
C21 C 0.8027(3) 0.4854(3) 0.4853(2) 0.0374(11) Uani 1 1 d . . .
H21A H 0.7901 0.5268 0.5090 0.056 Uiso 1 1 calc R . .
H21B H 0.8415 0.5008 0.4563 0.056 Uiso 1 1 calc R . .
H21C H 0.8269 0.4537 0.5207 0.056 Uiso 1 1 calc R . .
C22 C 0.7675(3) 0.7122(3) 0.2281(3) 0.0437(12) Uani 1 1 d . . .
H22A H 0.7249 0.7066 0.2550 0.065 Uiso 1 1 calc R . .
H22B H 0.7651 0.6683 0.2005 0.065 Uiso 1 1 calc R . .
H22C H 0.7586 0.7511 0.1962 0.065 Uiso 1 1 calc R . .
C23 C 1.0063(3) 0.8913(3) 0.3399(3) 0.0459(13) Uani 1 1 d . . .
H23A H 1.0053 0.9108 0.2935 0.069 Uiso 1 1 calc R . .
H23B H 1.0630 0.8939 0.3667 0.069 Uiso 1 1 calc R . .
H23C H 0.9761 0.9187 0.3654 0.069 Uiso 1 1 calc R . .
C24 C 1.0136(3) 0.6351(3) 0.3974(3) 0.0353(10) Uani 1 1 d . . .
H24A H 1.0335 0.6078 0.3633 0.053 Uiso 1 1 calc R . .
H24B H 0.9773 0.6033 0.4194 0.053 Uiso 1 1 calc R . .
H24C H 1.0601 0.6577 0.4337 0.053 Uiso 1 1 calc R . .
C25 C 0.5969(3) 0.5942(3) 0.2650(3) 0.0444(12) Uani 1 1 d . . .
H25A H 0.5807 0.6355 0.2389 0.067 Uiso 1 1 calc R . .
H25B H 0.5487 0.5588 0.2621 0.067 Uiso 1 1 calc R . .
H25C H 0.6370 0.5736 0.2446 0.067 Uiso 1 1 calc R . .
C26 C 0.5860(3) 0.5677(3) 0.4163(3) 0.0406(11) Uani 1 1 d . . .
H26A H 0.5844 0.5173 0.4045 0.061 Uiso 1 1 calc R . .
H26B H 0.5301 0.5793 0.4082 0.061 Uiso 1 1 calc R . .
H26C H 0.6136 0.5781 0.4659 0.061 Uiso 1 1 calc R . .
C27 C 0.6300(3) 0.7162(3) 0.3735(3) 0.0478(13) Uani 1 1 d . . .
H27A H 0.6514 0.7308 0.4234 0.072 Uiso 1 1 calc R . .
H27B H 0.5719 0.7213 0.3598 0.072 Uiso 1 1 calc R . .
H27C H 0.6600 0.7461 0.3447 0.072 Uiso 1 1 calc R . .
Sb2 Sb 0.141757(17) 0.711990(16) 0.262596(14) 0.02696(7) Uani 1 1 d . . .
Cl3 Cl 0.17033(8) 0.83614(6) 0.26934(6) 0.0417(3) Uani 1 1 d . . .
Cl4 Cl 0.22374(7) 0.70749(7) 0.37951(6) 0.0416(3) Uani 1 1 d . . .
Si2 Si 0.33082(8) 0.70140(7) 0.23459(7) 0.0347(3) Uani 1 1 d . . .
N2 N 0.2228(2) 0.67908(18) 0.21088(18) 0.0261(7) Uani 1 1 d . . .
C28 C 0.1809(2) 0.6338(2) 0.1504(2) 0.0257(9) Uani 1 1 d . . .
C29 C 0.1215(3) 0.6590(2) 0.0968(2) 0.0305(9) Uani 1 1 d . . .
C30 C 0.0832(3) 0.6161(3) 0.0363(2) 0.0401(11) Uani 1 1 d . . .
H30 H 0.0437 0.6337 0.0005 0.048 Uiso 1 1 calc R . .
C31 C 0.1018(3) 0.5487(3) 0.0279(3) 0.0422(12) Uani 1 1 d . . .
H31 H 0.0776 0.5210 -0.0143 0.051 Uiso 1 1 calc R . .
C32 C 0.1561(3) 0.5221(3) 0.0816(3) 0.0403(11) Uani 1 1 d . . .
H32 H 0.1673 0.4750 0.0765 0.048 Uiso 1 1 calc R . .
C33 C 0.1954(3) 0.5626(2) 0.1436(2) 0.0302(9) Uani 1 1 d . . .
C34 C 0.0927(3) 0.7297(2) 0.1016(2) 0.0291(9) Uani 1 1 d . . .
C35 C 0.1388(3) 0.7920(2) 0.0854(2) 0.0317(10) Uani 1 1 d . . .
C36 C 0.1078(3) 0.8553(3) 0.0862(2) 0.0351(10) Uani 1 1 d . . .
H36 H 0.1389 0.8971 0.0754 0.042 Uiso 1 1 calc R . .
C37 C 0.0327(3) 0.8603(3) 0.1021(2) 0.0379(11) Uani 1 1 d . . .
C38 C -0.0126(3) 0.7989(3) 0.1166(2) 0.0364(11) Uani 1 1 d . . .
H38 H -0.0641 0.8014 0.1274 0.044 Uiso 1 1 calc R . .
C39 C 0.0156(3) 0.7331(3) 0.1156(2) 0.0338(10) Uani 1 1 d . . .
C40 C 0.2480(3) 0.5264(2) 0.2009(2) 0.0304(9) Uani 1 1 d . . .
C41 C 0.2231(3) 0.5131(2) 0.2645(2) 0.0323(10) Uani 1 1 d . . .
C42 C 0.2716(3) 0.4792(2) 0.3172(2) 0.0352(10) Uani 1 1 d . . .
H42 H 0.2546 0.4713 0.3599 0.042 Uiso 1 1 calc R . .
C43 C 0.3436(3) 0.4565(3) 0.3102(3) 0.0407(11) Uani 1 1 d . . .
C44 C 0.3649(3) 0.4665(3) 0.2454(3) 0.0401(11) Uani 1 1 d . . .
H44 H 0.4133 0.4500 0.2386 0.048 Uiso 1 1 calc R . .
C45 C 0.3181(3) 0.4995(2) 0.1906(2) 0.0341(10) Uani 1 1 d . . .
C46 C 0.2196(3) 0.7897(3) 0.0664(3) 0.0436(12) Uani 1 1 d . . .
H46A H 0.2120 0.7575 0.0251 0.065 Uiso 1 1 calc R . .
H46B H 0.2579 0.7729 0.1061 0.065 Uiso 1 1 calc R . .
H46C H 0.2415 0.8373 0.0555 0.065 Uiso 1 1 calc R . .
C47 C -0.0008(3) 0.9302(3) 0.1011(3) 0.0517(14) Uani 1 1 d . . .
H47A H -0.0584 0.9234 0.0759 0.078 Uiso 1 1 calc R . .
H47B H 0.0304 0.9647 0.0772 0.078 Uiso 1 1 calc R . .
H47C H 0.0039 0.9477 0.1496 0.078 Uiso 1 1 calc R . .
C48 C -0.0406(3) 0.6679(3) 0.1274(3) 0.0487(13) Uani 1 1 d . . .
H48A H -0.0809 0.6530 0.0834 0.073 Uiso 1 1 calc R . .
H48B H -0.0689 0.6790 0.1640 0.073 Uiso 1 1 calc R . .
H48C H -0.0083 0.6295 0.1424 0.073 Uiso 1 1 calc R . .
C49 C 0.1438(3) 0.5323(3) 0.2773(3) 0.0382(11) Uani 1 1 d . . .
H49A H 0.1105 0.4897 0.2880 0.057 Uiso 1 1 calc R . .
H49B H 0.1138 0.5528 0.2351 0.057 Uiso 1 1 calc R . .
H49C H 0.1554 0.5669 0.3172 0.057 Uiso 1 1 calc R . .
C50 C 0.3963(3) 0.4215(3) 0.3686(3) 0.0556(16) Uani 1 1 d . . .
H50A H 0.4066 0.4506 0.4124 0.083 Uiso 1 1 calc R . .
H50B H 0.4484 0.4165 0.3565 0.083 Uiso 1 1 calc R . .
H50C H 0.3683 0.3746 0.3751 0.083 Uiso 1 1 calc R . .
C51 C 0.3456(3) 0.5040(3) 0.1221(3) 0.0470(13) Uani 1 1 d . . .
H51A H 0.4051 0.5171 0.1321 0.070 Uiso 1 1 calc R . .
H51B H 0.3190 0.5399 0.0935 0.070 Uiso 1 1 calc R . .
H51C H 0.3307 0.4579 0.0963 0.070 Uiso 1 1 calc R . .
C52 C 0.3821(3) 0.6524(3) 0.3100(3) 0.0452(13) Uani 1 1 d . . .
H52A H 0.3488 0.6477 0.3451 0.068 Uiso 1 1 calc R . .
H52B H 0.4360 0.6785 0.3314 0.068 Uiso 1 1 calc R . .
H52C H 0.3885 0.6053 0.2930 0.068 Uiso 1 1 calc R . .
C53 C 0.3729(3) 0.6855(3) 0.1557(3) 0.0502(14) Uani 1 1 d . . .
H53A H 0.3296 0.6604 0.1181 0.075 Uiso 1 1 calc R . .
H53B H 0.4176 0.6569 0.1686 0.075 Uiso 1 1 calc R . .
H53C H 0.3936 0.7310 0.1391 0.075 Uiso 1 1 calc R . .
C54 C 0.3580(3) 0.7970(3) 0.2617(3) 0.0519(14) Uani 1 1 d . . .
H54A H 0.3312 0.8253 0.2241 0.078 Uiso 1 1 calc R . .
H54B H 0.4174 0.8100 0.2705 0.078 Uiso 1 1 calc R . .
H54C H 0.3398 0.8062 0.3049 0.078 Uiso 1 1 calc R . .
Sb3 Sb 0.861404(16) 0.174802(15) 0.237003(14) 0.02507(7) Uani 1 1 d . . .
Cl5 Cl 0.84047(7) 0.29448(6) 0.23269(6) 0.0357(2) Uani 1 1 d . . .
Cl6 Cl 0.77887(7) 0.15312(7) 0.11966(5) 0.0369(3) Uani 1 1 d . . .
Si3 Si 0.67125(7) 0.13029(7) 0.26578(6) 0.0285(3) Uani 1 1 d . . .
N3 N 0.77864(19) 0.12829(18) 0.28891(17) 0.0234(7) Uani 1 1 d . . .
C55 C 0.8195(2) 0.0925(2) 0.3485(2) 0.0239(8) Uani 1 1 d . . .
C56 C 0.8823(2) 0.1309(2) 0.4015(2) 0.0263(9) Uani 1 1 d . . .
C57 C 0.9205(3) 0.0971(3) 0.4600(2) 0.0370(11) Uani 1 1 d . . .
H57 H 0.9623 0.1235 0.4950 0.044 Uiso 1 1 calc R . .
C58 C 0.8990(3) 0.0266(3) 0.4682(3) 0.0416(12) Uani 1 1 d . . .
H58 H 0.9239 0.0045 0.5094 0.050 Uiso 1 1 calc R . .
C59 C 0.8400(3) -0.0121(3) 0.4152(2) 0.0357(10) Uani 1 1 d . . .
H59 H 0.8261 -0.0614 0.4202 0.043 Uiso 1 1 calc R . .
C60 C 0.8006(3) 0.0190(2) 0.3551(2) 0.0281(9) Uani 1 1 d . . .
C61 C 0.9120(2) 0.2077(2) 0.3972(2) 0.0272(9) Uani 1 1 d . . .
C62 C 0.8673(3) 0.2606(2) 0.4146(2) 0.0287(9) Uani 1 1 d . . .
C63 C 0.8992(3) 0.3309(3) 0.4136(2) 0.0372(11) Uani 1 1 d . . .
H63 H 0.8689 0.3662 0.4249 0.045 Uiso 1 1 calc R . .
C64 C 0.9735(3) 0.3521(3) 0.3968(2) 0.0375(11) Uani 1 1 d . . .
C65 C 1.0178(3) 0.2999(3) 0.3813(2) 0.0387(11) Uani 1 1 d . . .
H65 H 1.0689 0.3134 0.3697 0.046 Uiso 1 1 calc R . .
C66 C 0.9888(3) 0.2284(3) 0.3823(2) 0.0332(10) Uani 1 1 d . . .
C67 C 0.7415(3) -0.0306(2) 0.3008(2) 0.0285(9) Uani 1 1 d . . .
C68 C 0.7607(3) -0.0456(2) 0.2354(2) 0.0309(10) Uani 1 1 d . . .
C69 C 0.7095(3) -0.0955(2) 0.1871(2) 0.0349(10) Uani 1 1 d . . .
H69 H 0.7227 -0.1047 0.1433 0.042 Uiso 1 1 calc R . .
C70 C 0.6395(3) -0.1322(2) 0.2016(3) 0.0372(11) Uani 1 1 d . . .
C71 C 0.6219(3) -0.1180(2) 0.2663(3) 0.0369(11) Uani 1 1 d . . .
H71 H 0.5736 -0.1423 0.2764 0.044 Uiso 1 1 calc R . .
C72 C 0.6723(3) -0.0694(2) 0.3169(2) 0.0325(10) Uani 1 1 d . . .
C73 C 0.7874(3) 0.2417(3) 0.4353(3) 0.0414(12) Uani 1 1 d . . .
H73A H 0.7759 0.2820 0.4615 0.062 Uiso 1 1 calc R . .
H73B H 0.7905 0.2008 0.4651 0.062 Uiso 1 1 calc R . .
H73C H 0.7436 0.2300 0.3928 0.062 Uiso 1 1 calc R . .
C74 C 1.0060(3) 0.4294(3) 0.3967(3) 0.0548(15) Uani 1 1 d . . .
H74A H 0.9743 0.4506 0.3559 0.082 Uiso 1 1 calc R . .
H74B H 1.0635 0.4343 0.3941 0.082 Uiso 1 1 calc R . .
H74C H 1.0015 0.4535 0.4401 0.082 Uiso 1 1 calc R . .
C75 C 1.0434(3) 0.1743(3) 0.3698(3) 0.0467(13) Uani 1 1 d . . .
H75A H 1.0738 0.1914 0.3347 0.070 Uiso 1 1 calc R . .
H75B H 1.0096 0.1291 0.3525 0.070 Uiso 1 1 calc R . .
H75C H 1.0820 0.1676 0.4141 0.070 Uiso 1 1 calc R . .
C76 C 0.8376(3) -0.0116(3) 0.2164(3) 0.0370(11) Uani 1 1 d . . .
H76A H 0.8609 -0.0472 0.1932 0.056 Uiso 1 1 calc R . .
H76B H 0.8772 0.0080 0.2592 0.056 Uiso 1 1 calc R . .
H76C H 0.8247 0.0265 0.1843 0.056 Uiso 1 1 calc R . .
C77 C 0.5848(3) -0.1878(3) 0.1493(3) 0.0501(14) Uani 1 1 d . . .
H77A H 0.5981 -0.1826 0.1031 0.075 Uiso 1 1 calc R . .
H77B H 0.5275 -0.1817 0.1454 0.075 Uiso 1 1 calc R . .
H77C H 0.5936 -0.2351 0.1658 0.075 Uiso 1 1 calc R . .
C78 C 0.6498(3) -0.0631(3) 0.3870(3) 0.0487(13) Uani 1 1 d . . .
H78A H 0.5908 -0.0620 0.3794 0.073 Uiso 1 1 calc R . .
H78B H 0.6793 -0.0193 0.4125 0.073 Uiso 1 1 calc R . .
H78C H 0.6645 -0.1038 0.4148 0.073 Uiso 1 1 calc R . .
C79 C 0.6162(3) 0.0669(3) 0.1913(2) 0.0366(11) Uani 1 1 d . . .
H79A H 0.6465 0.0694 0.1539 0.055 Uiso 1 1 calc R . .
H79B H 0.5613 0.0794 0.1727 0.055 Uiso 1 1 calc R . .
H79C H 0.6118 0.0188 0.2082 0.055 Uiso 1 1 calc R . .
C80 C 0.6273(3) 0.1109(3) 0.3447(3) 0.0417(12) Uani 1 1 d . . .
H80A H 0.6699 0.0979 0.3835 0.063 Uiso 1 1 calc R . .
H80B H 0.5824 0.0717 0.3326 0.063 Uiso 1 1 calc R . .
H80C H 0.6066 0.1531 0.3593 0.063 Uiso 1 1 calc R . .
C81 C 0.6515(3) 0.2207(3) 0.2378(3) 0.0404(11) Uani 1 1 d . . .
H81A H 0.6854 0.2561 0.2728 0.061 Uiso 1 1 calc R . .
H81B H 0.5936 0.2250 0.2338 0.061 Uiso 1 1 calc R . .
H81C H 0.6650 0.2286 0.1919 0.061 Uiso 1 1 calc R . .
Sb4 Sb 0.168188(17) 0.204191(16) 0.042099(14) 0.02616(7) Uani 1 1 d . . .
Cl7 Cl 0.18227(8) 0.32804(6) 0.06129(7) 0.0428(3) Uani 1 1 d . . .
Cl8 Cl 0.24844(7) 0.21821(7) -0.04493(6) 0.0385(3) Uani 1 1 d . . .
Si4 Si 0.36205(7) 0.20144(7) 0.13931(6) 0.0276(3) Uani 1 1 d . . .
N4 N 0.25521(19) 0.17005(17) 0.11895(16) 0.0216(7) Uani 1 1 d . . .
C82 C 0.2191(2) 0.1173(2) 0.15862(19) 0.0227(8) Uani 1 1 d . . .
C83 C 0.2443(2) 0.0493(2) 0.1655(2) 0.0224(8) Uani 1 1 d . . .
C84 C 0.2115(3) 0.0013(2) 0.2092(2) 0.0295(9) Uani 1 1 d . . .
H84 H 0.2299 -0.0437 0.2149 0.035 Uiso 1 1 calc R . .
C85 C 0.1530(3) 0.0178(2) 0.2441(2) 0.0333(10) Uani 1 1 d . . .
H85 H 0.1330 -0.0149 0.2745 0.040 Uiso 1 1 calc R . .
C86 C 0.1243(3) 0.0825(2) 0.2340(2) 0.0310(10) Uani 1 1 d . . .
H86 H 0.0824 0.0932 0.2561 0.037 Uiso 1 1 calc R . .
C87 C 0.1562(2) 0.1324(2) 0.1916(2) 0.0256(9) Uani 1 1 d . . .
C88 C 0.3007(2) 0.0198(2) 0.1267(2) 0.0231(8) Uani 1 1 d . . .
C89 C 0.3717(2) -0.0059(2) 0.1650(2) 0.0245(8) Uani 1 1 d . . .
C90 C 0.4192(3) -0.0390(2) 0.1274(2) 0.0306(10) Uani 1 1 d . . .
H90 H 0.4671 -0.0560 0.1530 0.037 Uiso 1 1 calc R . .
C91 C 0.3990(3) -0.0479(2) 0.0543(2) 0.0318(10) Uani 1 1 d . . .
C92 C 0.3286(3) -0.0231(2) 0.0181(2) 0.0290(9) Uani 1 1 d . . .
H92 H 0.3140 -0.0285 -0.0319 0.035 Uiso 1 1 calc R . .
C93 C 0.2785(2) 0.0094(2) 0.0527(2) 0.0243(8) Uani 1 1 d . . .
C94 C 0.1171(3) 0.1987(2) 0.1817(2) 0.0258(9) Uani 1 1 d . . .
C95 C 0.0378(3) 0.1958(2) 0.1380(2) 0.0273(9) Uani 1 1 d . . .
C96 C -0.0001(3) 0.2572(2) 0.1323(2) 0.0319(10) Uani 1 1 d . . .
H96 H -0.0530 0.2557 0.1023 0.038 Uiso 1 1 calc R . .
C97 C 0.0370(3) 0.3199(2) 0.1688(2) 0.0329(10) Uani 1 1 d . . .
C98 C 0.1136(3) 0.3210(2) 0.2137(2) 0.0326(10) Uani 1 1 d . . .
H98 H 0.1389 0.3635 0.2401 0.039 Uiso 1 1 calc R . .
C99 C 0.1547(3) 0.2612(2) 0.2211(2) 0.0294(9) Uani 1 1 d . . .
C100 C 0.3988(3) -0.0014(3) 0.2442(2) 0.0342(10) Uani 1 1 d . . .
H10A H 0.3791 -0.0460 0.2630 0.051 Uiso 1 1 calc R . .
H10B H 0.3764 0.0375 0.2631 0.051 Uiso 1 1 calc R . .
H10C H 0.4587 0.0071 0.2581 0.051 Uiso 1 1 calc R . .
C101 C 0.4515(3) -0.0854(3) 0.0160(3) 0.0476(13) Uani 1 1 d . . .
H10D H 0.4334 -0.1365 0.0131 0.071 Uiso 1 1 calc R . .
H10E H 0.5088 -0.0757 0.0417 0.071 Uiso 1 1 calc R . .
H10F H 0.4461 -0.0681 -0.0318 0.071 Uiso 1 1 calc R . .
C102 C 0.1999(3) 0.0286(2) 0.0081(2) 0.0309(10) Uani 1 1 d . . .
H10G H 0.2118 0.0712 -0.0173 0.046 Uiso 1 1 calc R . .
H10H H 0.1632 0.0378 0.0385 0.046 Uiso 1 1 calc R . .
H10I H 0.1736 -0.0106 -0.0258 0.046 Uiso 1 1 calc R . .
C103 C -0.0090(3) 0.1281(2) 0.1003(3) 0.0339(10) Uani 1 1 d . . .
H10J H -0.0316 0.0984 0.1337 0.051 Uiso 1 1 calc R . .
H10K H 0.0278 0.1026 0.0803 0.051 Uiso 1 1 calc R . .
H10L H -0.0537 0.1393 0.0623 0.051 Uiso 1 1 calc R . .
C104 C -0.0034(3) 0.3866(3) 0.1601(3) 0.0425(12) Uani 1 1 d . . .
H10M H 0.0285 0.4219 0.1376 0.064 Uiso 1 1 calc R . .
H10N H -0.0058 0.4055 0.2065 0.064 Uiso 1 1 calc R . .
H10O H -0.0589 0.3755 0.1306 0.064 Uiso 1 1 calc R . .
C105 C 0.2374(3) 0.2656(3) 0.2706(2) 0.0382(11) Uani 1 1 d . . .
H10P H 0.2799 0.2750 0.2439 0.057 Uiso 1 1 calc R . .
H10Q H 0.2425 0.2207 0.2938 0.057 Uiso 1 1 calc R . .
H10R H 0.2437 0.3040 0.3062 0.057 Uiso 1 1 calc R . .
C106 C 0.4060(3) 0.1834(3) 0.2338(2) 0.0388(11) Uani 1 1 d . . .
H10S H 0.4317 0.2280 0.2597 0.058 Uiso 1 1 calc R . .
H10T H 0.4470 0.1513 0.2358 0.058 Uiso 1 1 calc R . .
H10U H 0.3622 0.1616 0.2550 0.058 Uiso 1 1 calc R . .
C107 C 0.3783(3) 0.2985(3) 0.1291(3) 0.0405(11) Uani 1 1 d . . .
H10V H 0.3562 0.3089 0.0799 0.061 Uiso 1 1 calc R . .
H10W H 0.4369 0.3158 0.1422 0.061 Uiso 1 1 calc R . .
H10X H 0.3503 0.3221 0.1598 0.061 Uiso 1 1 calc R . .
C108 C 0.4195(3) 0.1612(3) 0.0815(2) 0.0348(10) Uani 1 1 d . . .
H10Y H 0.4157 0.1100 0.0876 0.052 Uiso 1 1 calc R . .
H10Z H 0.4770 0.1823 0.0943 0.052 Uiso 1 1 calc R . .
H11A H 0.3961 0.1700 0.0322 0.052 Uiso 1 1 calc R . .
C109 C 0.5976(6) -0.1073(5) 0.5699(5) 0.173(5) Uiso 1 1 d G . .
H109 H 0.5528 -0.1436 0.5666 0.208 Uiso 1 1 calc R . .
C110 C 0.6756(7) -0.1247(4) 0.5742(5) 0.218(7) Uiso 1 1 d G . .
H110 H 0.6841 -0.1729 0.5738 0.262 Uiso 1 1 calc R . .
C111 C 0.7412(5) -0.0715(6) 0.5790(5) 0.175(5) Uiso 1 1 d G . .
H111 H 0.7945 -0.0834 0.5819 0.210 Uiso 1 1 calc R . .
C112 C 0.7287(5) -0.0009(5) 0.5795(4) 0.145(4) Uiso 1 1 d G . .
H112 H 0.7736 0.0355 0.5828 0.174 Uiso 1 1 calc R . .
C113 C 0.6507(7) 0.0165(4) 0.5753(5) 0.229(7) Uiso 1 1 d G . .
H113 H 0.6422 0.0648 0.5756 0.275 Uiso 1 1 calc R . .
C114 C 0.5851(4) -0.0367(6) 0.5705(5) 0.155(4) Uiso 1 1 d G . .
H114 H 0.5318 -0.0248 0.5676 0.186 Uiso 1 1 calc R . .
C115 C 0.6484(8) 0.3169(6) 0.0466(7) 0.119(6) Uiso 0.590(18) 1 d PG A 1
H115 H 0.6603 0.2699 0.0426 0.143 Uiso 0.590(18) 1 calc PR A 1
C116 C 0.5677(7) 0.3301(7) 0.0317(7) 0.124(7) Uiso 0.590(18) 1 d PG A 1
H116 H 0.5245 0.2922 0.0176 0.149 Uiso 0.590(18) 1 calc PR A 1
C117 C 0.5503(6) 0.3989(8) 0.0375(7) 0.116(6) Uiso 0.590(18) 1 d PG A 1
H117 H 0.4951 0.4080 0.0274 0.139 Uiso 0.590(18) 1 calc PR A 1
C118 C 0.6136(9) 0.4545(7) 0.0582(7) 0.122(7) Uiso 0.590(18) 1 d PG A 1
H118 H 0.6017 0.5015 0.0622 0.146 Uiso 0.590(18) 1 calc PR A 1
C119 C 0.6943(8) 0.4412(7) 0.0731(7) 0.117(6) Uiso 0.590(18) 1 d PG A 1
H119 H 0.7375 0.4792 0.0873 0.140 Uiso 0.590(18) 1 calc PR A 1
C120 C 0.7117(6) 0.3724(8) 0.0673(7) 0.114(6) Uiso 0.590(18) 1 d PG A 1
H120 H 0.7668 0.3634 0.0775 0.137 Uiso 0.590(18) 1 calc PR A 1
C121 C 0.7355(11) 0.4252(14) 0.0732(10) 0.099(8) Uiso 0.410(18) 1 d PG A 2
H121 H 0.7908 0.4177 0.0779 0.119 Uiso 0.410(18) 1 calc PR A 2
C122 C 0.6737(15) 0.3679(11) 0.0601(12) 0.176(15) Uiso 0.410(18) 1 d PG A 2
H122 H 0.6867 0.3213 0.0559 0.211 Uiso 0.410(18) 1 calc PR A 2
C123 C 0.5928(13) 0.3788(13) 0.0532(13) 0.179(14) Uiso 0.410(18) 1 d PG A 2
H123 H 0.5506 0.3396 0.0442 0.215 Uiso 0.410(18) 1 calc PR A 2
C124 C 0.5738(11) 0.4470(16) 0.0594(12) 0.119(9) Uiso 0.410(18) 1 d PG A 2
H124 H 0.5185 0.4544 0.0546 0.142 Uiso 0.410(18) 1 calc PR A 2
C125 C 0.6356(16) 0.5043(12) 0.0725(12) 0.176(14) Uiso 0.410(18) 1 d PG A 2
H125 H 0.6226 0.5509 0.0767 0.211 Uiso 0.410(18) 1 calc PR A 2
C126 C 0.7165(14) 0.4934(12) 0.0794(11) 0.196(16) Uiso 0.410(18) 1 d PG A 2
H126 H 0.7587 0.5326 0.0884 0.235 Uiso 0.410(18) 1 calc PR A 2

loop_
_atom_site_aniso_label
_atom_site_aniso_U_11
_atom_site_aniso_U_22
_atom_site_aniso_U_33
_atom_site_aniso_U_23
_atom_site_aniso_U_13
_atom_site_aniso_U_12
Sb1 0.02768(15) 0.02481(16) 0.02767(14) -0.00111(11) 0.00722(11) 0.00171(11)
Cl1 0.0558(7) 0.0230(6) 0.0510(7) -0.0023(5) 0.0203(6) 0.0024(5)
Cl2 0.0420(6) 0.0417(7) 0.0361(6) -0.0044(5) 0.0183(5) -0.0007(5)
Si1 0.0268(6) 0.0244(7) 0.0441(7) 0.0003(5) 0.0069(5) 0.0068(5)
N1 0.0263(17) 0.0210(19) 0.0285(18) -0.0009(14) 0.0042(14) 0.0063(14)
C1 0.029(2) 0.025(2) 0.026(2) 0.0010(17) 0.0032(17) 0.0078(17)
C2 0.029(2) 0.024(2) 0.029(2) -0.0021(17) 0.0015(17) 0.0063(17)
C3 0.041(3) 0.024(3) 0.038(2) -0.0008(19) 0.010(2) 0.0090(19)
C4 0.049(3) 0.034(3) 0.044(3) -0.003(2) 0.020(2) 0.015(2)
C5 0.035(2) 0.035(3) 0.035(2) 0.003(2) 0.0146(19) 0.009(2)
C6 0.032(2) 0.022(2) 0.027(2) 0.0040(17) 0.0088(17) 0.0058(17)
C7 0.030(2) 0.017(2) 0.042(2) 0.0009(18) 0.0081(18) 0.0075(17)
C8 0.036(2) 0.021(2) 0.046(3) 0.001(2) 0.008(2) 0.0047(19)
C9 0.039(3) 0.026(3) 0.056(3) -0.004(2) 0.012(2) 0.002(2)
C10 0.045(3) 0.031(3) 0.062(3) 0.009(2) 0.020(3) 0.006(2)
C11 0.045(3) 0.028(3) 0.045(3) 0.009(2) 0.015(2) 0.009(2)
C12 0.036(2) 0.023(2) 0.042(3) 0.0032(19) 0.011(2) 0.0110(19)
C13 0.030(2) 0.028(2) 0.027(2) 0.0054(17) 0.0119(17) 0.0043(18)
C14 0.039(2) 0.031(3) 0.031(2) 0.0100(19) 0.0118(19) 0.011(2)
C15 0.042(3) 0.028(3) 0.042(3) 0.013(2) 0.018(2) 0.009(2)
C16 0.044(3) 0.025(3) 0.041(3) 0.002(2) 0.021(2) 0.004(2)
C17 0.036(2) 0.031(3) 0.039(2) 0.006(2) 0.015(2) 0.005(2)
C18 0.033(2) 0.029(3) 0.029(2) 0.0060(18) 0.0148(18) 0.0049(18)
C19 0.046(3) 0.036(3) 0.048(3) -0.009(2) -0.001(2) 0.007(2)
C20 0.060(4) 0.048(4) 0.089(5) 0.020(3) 0.029(3) -0.005(3)
C21 0.043(3) 0.033(3) 0.034(2) 0.006(2) 0.004(2) 0.009(2)
C22 0.045(3) 0.038(3) 0.046(3) 0.016(2) 0.004(2) 0.008(2)
C23 0.056(3) 0.025(3) 0.062(3) 0.003(2) 0.025(3) 0.004(2)
C24 0.031(2) 0.033(3) 0.046(3) 0.012(2) 0.014(2) 0.0087(19)
C25 0.038(3) 0.044(3) 0.046(3) 0.004(2) -0.004(2) 0.009(2)
C26 0.031(2) 0.035(3) 0.057(3) 0.004(2) 0.013(2) 0.005(2)
C27 0.035(3) 0.032(3) 0.074(4) -0.001(3) 0.005(2) 0.011(2)
Sb2 0.03108(15) 0.02367(16) 0.02869(15) 0.00431(11) 0.01023(12) 0.00685(12)
Cl3 0.0617(8) 0.0225(6) 0.0454(7) 0.0026(5) 0.0185(6) 0.0110(5)
Cl4 0.0475(7) 0.0466(8) 0.0306(6) 0.0063(5) 0.0060(5) 0.0109(6)
Si2 0.0294(6) 0.0255(7) 0.0497(8) 0.0005(6) 0.0112(6) 0.0014(5)
N2 0.0289(18) 0.0189(19) 0.0328(19) 0.0029(14) 0.0111(15) 0.0049(14)
C28 0.030(2) 0.017(2) 0.032(2) 0.0055(17) 0.0125(17) 0.0035(16)
C29 0.033(2) 0.022(2) 0.038(2) 0.0061(18) 0.0113(19) 0.0044(18)
C30 0.048(3) 0.036(3) 0.032(2) 0.004(2) 0.001(2) 0.005(2)
C31 0.057(3) 0.032(3) 0.036(3) -0.003(2) 0.009(2) 0.005(2)
C32 0.047(3) 0.022(3) 0.052(3) -0.002(2) 0.012(2) 0.005(2)
C33 0.038(2) 0.018(2) 0.038(2) 0.0026(18) 0.0160(19) 0.0036(18)
C34 0.036(2) 0.024(2) 0.028(2) 0.0056(17) 0.0055(18) 0.0070(18)
C35 0.039(2) 0.030(3) 0.027(2) 0.0064(18) 0.0075(18) 0.0078(19)
C36 0.046(3) 0.025(3) 0.030(2) 0.0075(18) 0.001(2) 0.004(2)
C37 0.045(3) 0.033(3) 0.032(2) 0.002(2) -0.003(2) 0.016(2)
C38 0.032(2) 0.045(3) 0.033(2) 0.002(2) 0.0052(19) 0.014(2)
C39 0.035(2) 0.032(3) 0.035(2) 0.0054(19) 0.0069(19) 0.006(2)
C40 0.035(2) 0.018(2) 0.040(2) 0.0027(18) 0.0121(19) 0.0030(18)
C41 0.038(2) 0.020(2) 0.040(2) 0.0015(19) 0.013(2) 0.0018(18)
C42 0.038(2) 0.027(3) 0.041(3) 0.010(2) 0.012(2) 0.0014(19)
C43 0.039(3) 0.027(3) 0.054(3) 0.011(2) 0.008(2) 0.002(2)
C44 0.036(3) 0.026(3) 0.062(3) 0.006(2) 0.016(2) 0.007(2)
C45 0.041(3) 0.021(2) 0.045(3) 0.0039(19) 0.018(2) 0.0066(19)
C46 0.046(3) 0.038(3) 0.054(3) 0.015(2) 0.024(2) 0.006(2)
C47 0.058(3) 0.037(3) 0.056(3) -0.004(3) -0.003(3) 0.024(3)
C48 0.035(3) 0.052(4) 0.057(3) 0.017(3) 0.009(2) 0.001(2)
C49 0.042(3) 0.029(3) 0.049(3) 0.009(2) 0.020(2) 0.008(2)
C50 0.037(3) 0.056(4) 0.072(4) 0.033(3) 0.007(3) 0.006(3)
C51 0.056(3) 0.034(3) 0.062(3) 0.002(2) 0.032(3) 0.015(2)
C52 0.030(2) 0.044(3) 0.058(3) -0.003(2) 0.000(2) 0.009(2)
C53 0.042(3) 0.041(3) 0.075(4) 0.011(3) 0.030(3) 0.007(2)
C54 0.045(3) 0.028(3) 0.081(4) -0.005(3) 0.017(3) -0.006(2)
Sb3 0.02774(14) 0.02245(16) 0.02540(14) -0.00097(11) 0.00779(11) 0.00209(11)
Cl5 0.0471(6) 0.0212(6) 0.0397(6) 0.0013(4) 0.0125(5) 0.0034(5)
Cl6 0.0432(6) 0.0379(7) 0.0262(5) -0.0015(5) 0.0051(5) -0.0011(5)
Si3 0.0264(6) 0.0269(7) 0.0322(6) 0.0014(5) 0.0053(5) 0.0057(5)
N3 0.0240(17) 0.0210(19) 0.0248(17) 0.0010(13) 0.0054(13) 0.0022(13)
C55 0.025(2) 0.025(2) 0.024(2) 0.0012(16) 0.0092(16) 0.0067(16)
C56 0.029(2) 0.025(2) 0.025(2) -0.0031(17) 0.0064(17) 0.0083(17)
C57 0.037(3) 0.040(3) 0.030(2) -0.002(2) 0.0003(19) 0.005(2)
C58 0.045(3) 0.038(3) 0.038(3) 0.011(2) -0.003(2) 0.015(2)
C59 0.043(3) 0.023(3) 0.039(3) 0.0082(19) 0.005(2) 0.006(2)
C60 0.030(2) 0.028(3) 0.028(2) 0.0002(17) 0.0089(17) 0.0059(18)
C61 0.027(2) 0.029(3) 0.024(2) -0.0044(17) 0.0037(16) 0.0035(17)
C62 0.034(2) 0.024(2) 0.027(2) -0.0035(17) 0.0061(18) 0.0045(18)
C63 0.045(3) 0.031(3) 0.033(2) -0.007(2) 0.002(2) 0.008(2)
C64 0.044(3) 0.029(3) 0.033(2) 0.0021(19) -0.003(2) -0.001(2)
C65 0.031(2) 0.048(3) 0.031(2) -0.003(2) 0.0042(19) -0.009(2)
C66 0.026(2) 0.041(3) 0.030(2) -0.0083(19) 0.0042(18) 0.0000(19)
C67 0.037(2) 0.018(2) 0.030(2) 0.0039(17) 0.0040(18) 0.0077(18)
C68 0.039(2) 0.016(2) 0.039(2) 0.0012(18) 0.010(2) 0.0065(18)
C69 0.046(3) 0.025(3) 0.035(2) -0.0012(19) 0.008(2) 0.013(2)
C70 0.040(3) 0.022(3) 0.044(3) -0.001(2) -0.003(2) 0.007(2)
C71 0.038(3) 0.023(3) 0.047(3) 0.009(2) 0.006(2) -0.0027(19)
C72 0.038(2) 0.028(3) 0.031(2) 0.0050(18) 0.0065(19) 0.0038(19)
C73 0.038(3) 0.043(3) 0.046(3) -0.011(2) 0.016(2) 0.005(2)
C74 0.058(3) 0.034(3) 0.060(4) 0.008(3) -0.004(3) -0.006(3)
C75 0.032(3) 0.058(4) 0.049(3) -0.016(3) 0.007(2) 0.010(2)
C76 0.043(3) 0.029(3) 0.044(3) -0.004(2) 0.016(2) 0.008(2)
C77 0.051(3) 0.030(3) 0.059(3) -0.008(2) -0.006(3) 0.003(2)
C78 0.056(3) 0.044(3) 0.048(3) 0.006(2) 0.024(3) -0.007(3)
C79 0.033(2) 0.034(3) 0.038(3) 0.002(2) -0.0004(19) 0.000(2)
C80 0.031(2) 0.048(3) 0.046(3) 0.002(2) 0.012(2) 0.001(2)
C81 0.034(2) 0.030(3) 0.057(3) 0.003(2) 0.007(2) 0.009(2)
Sb4 0.03002(15) 0.02456(16) 0.02581(14) 0.00278(11) 0.00805(11) 0.00767(11)
Cl7 0.0605(8) 0.0246(6) 0.0507(7) 0.0067(5) 0.0228(6) 0.0151(5)
Cl8 0.0479(7) 0.0424(7) 0.0318(6) 0.0084(5) 0.0188(5) 0.0121(5)
Si4 0.0270(6) 0.0223(7) 0.0340(6) -0.0012(5) 0.0094(5) 0.0018(5)
N4 0.0254(17) 0.0174(18) 0.0234(16) 0.0003(13) 0.0076(13) 0.0046(13)
C82 0.026(2) 0.020(2) 0.0205(19) -0.0019(15) 0.0042(15) 0.0009(16)
C83 0.0242(19) 0.020(2) 0.0229(19) -0.0022(15) 0.0049(15) 0.0015(16)
C84 0.036(2) 0.021(2) 0.033(2) 0.0033(17) 0.0083(18) 0.0049(18)
C85 0.045(3) 0.028(3) 0.032(2) 0.0059(19) 0.018(2) 0.003(2)
C86 0.036(2) 0.029(3) 0.032(2) 0.0020(18) 0.0171(19) 0.0065(19)
C87 0.031(2) 0.019(2) 0.027(2) -0.0049(16) 0.0088(17) 0.0020(17)
C88 0.026(2) 0.015(2) 0.029(2) -0.0004(16) 0.0062(16) 0.0038(15)
C89 0.026(2) 0.017(2) 0.028(2) -0.0027(16) 0.0047(16) 0.0003(16)
C90 0.028(2) 0.025(2) 0.039(2) -0.0014(19) 0.0038(18) 0.0090(18)
C91 0.035(2) 0.022(2) 0.041(3) -0.0033(19) 0.012(2) 0.0070(18)
C92 0.035(2) 0.024(2) 0.027(2) -0.0044(17) 0.0058(18) 0.0048(18)
C93 0.024(2) 0.020(2) 0.028(2) -0.0003(16) 0.0059(16) 0.0016(16)
C94 0.034(2) 0.020(2) 0.028(2) -0.0022(16) 0.0150(17) 0.0058(17)
C95 0.030(2) 0.022(2) 0.033(2) -0.0009(17) 0.0145(18) 0.0033(17)
C96 0.029(2) 0.027(3) 0.043(3) 0.001(2) 0.0152(19) 0.0067(18)
C97 0.037(2) 0.027(3) 0.040(3) 0.0002(19) 0.018(2) 0.0065(19)
C98 0.040(3) 0.025(3) 0.035(2) -0.0069(19) 0.015(2) 0.0041(19)
C99 0.034(2) 0.025(2) 0.032(2) -0.0063(18) 0.0140(18) 0.0039(18)
C100 0.039(2) 0.033(3) 0.029(2) -0.0018(19) 0.0022(19) 0.007(2)
C101 0.050(3) 0.049(4) 0.052(3) -0.003(3) 0.018(2) 0.024(3)
C102 0.033(2) 0.028(3) 0.030(2) -0.0026(18) 0.0021(18) 0.0075(18)
C103 0.031(2) 0.025(3) 0.048(3) -0.006(2) 0.013(2) 0.0038(18)
C104 0.046(3) 0.029(3) 0.059(3) 0.002(2) 0.023(2) 0.013(2)
C105 0.042(3) 0.032(3) 0.038(3) -0.012(2) 0.006(2) 0.003(2)
C106 0.031(2) 0.039(3) 0.042(3) -0.003(2) 0.004(2) 0.001(2)
C107 0.042(3) 0.027(3) 0.054(3) -0.001(2) 0.016(2) -0.001(2)
C108 0.032(2) 0.034(3) 0.042(3) 0.000(2) 0.014(2) 0.0068(19)

loop_
_atom_type_symbol
_atom_type_description
_atom_type_scat_dispersion_real
_atom_type_scat_dispersion_imag
_atom_type_scat_source
C C 0.0033 0.0016 'International Tables Vol C Tables 4.2.6.8 and 6.1.1.4'
H H 0.0000 0.0000 'International Tables Vol C Tables 4.2.6.8 and 6.1.1.4'
N N 0.0061 0.0033 'International Tables Vol C Tables 4.2.6.8 and 6.1.1.4'
Si Si 0.0817 0.0704 'International Tables Vol C Tables 4.2.6.8 and 6.1.1.4'
Cl Cl 0.1484 0.1585 'International Tables Vol C Tables 4.2.6.8 and 6.1.1.4'
Sb Sb -0.5866 1.5461 'International Tables Vol C Tables 4.2.6.8 and 6.1.1.4'

loop_
_geom_angle_atom_site_label_1
_geom_angle_atom_site_label_2
_geom_angle_atom_site_label_3
_geom_angle
N1 Sb1 Cl1 106.05(11)
N1 Sb1 Cl2 96.72(11)
Cl1 Sb1 Cl2 90.34(5)
N1 Si1 C27 108.8(2)
N1 Si1 C25 109.1(2)
C27 Si1 C25 108.5(2)
N1 Si1 C26 113.8(2)
C27 Si1 C26 107.6(2)
C25 Si1 C26 108.9(2)
C1 N1 Si1 123.5(3)
C1 N1 Sb1 110.4(2)
Si1 N1 Sb1 126.07(18)
C2 C1 C6 118.5(4)
C2 C1 N1 121.8(4)
C6 C1 N1 119.7(4)
C3 C2 C1 119.1(4)
C3 C2 C7 114.6(4)
C1 C2 C7 126.2(4)
C4 C3 C2 122.2(5)
C4 C3 H3 118.9
C2 C3 H3 118.9
C3 C4 C5 118.7(4)
C3 C4 H4 120.7
C5 C4 H4 120.7
C4 C5 C6 121.9(4)
C4 C5 H5 119.1
C6 C5 H5 119.1
C5 C6 C1 119.3(4)
C5 C6 C13 116.7(4)
C1 C6 C13 123.9(4)
C12 C7 C8 119.6(4)
C12 C7 C2 121.0(4)
C8 C7 C2 118.6(4)
C9 C8 C7 118.2(4)
C9 C8 C19 117.9(4)
C7 C8 C19 123.9(4)
C10 C9 C8 123.5(5)
C10 C9 H9 118.3
C8 C9 H9 118.3
C9 C10 C11 117.0(5)
C9 C10 C20 122.1(5)
C11 C10 C20 120.8(5)
C12 C11 C10 122.3(5)
C12 C11 H11 118.8
C10 C11 H11 118.8
C11 C12 C7 119.3(4)
C11 C12 C21 117.8(4)
C7 C12 C21 122.9(4)
C14 C13 C18 119.6(4)
C14 C13 C6 120.9(4)
C18 C13 C6 119.1(4)
C15 C14 C13 119.3(4)
C15 C14 C22 119.4(4)
C13 C14 C22 121.3(4)
C14 C15 C16 122.2(4)
C14 C15 H15 118.9
C16 C15 H15 118.9
C17 C16 C15 118.0(4)
C17 C16 C23 121.9(5)
C15 C16 C23 120.1(4)
C16 C17 C18 121.7(5)
C16 C17 H17 119.2
C18 C17 H17 119.2
C17 C18 C13 119.1(4)
C17 C18 C24 118.7(4)
C13 C18 C24 122.1(4)
C8 C19 H19A 109.5
C8 C19 H19B 109.5
H19A C19 H19B 109.5
C8 C19 H19C 109.5
H19A C19 H19C 109.5
H19B C19 H19C 109.5
C10 C20 H20A 109.5
C10 C20 H20B 109.5
H20A C20 H20B 109.5
C10 C20 H20C 109.5
H20A C20 H20C 109.5
H20B C20 H20C 109.5
C12 C21 H21A 109.5
C12 C21 H21B 109.5
H21A C21 H21B 109.5
C12 C21 H21C 109.5
H21A C21 H21C 109.5
H21B C21 H21C 109.5
C14 C22 H22A 109.5
C14 C22 H22B 109.5
H22A C22 H22B 109.5
C14 C22 H22C 109.5
H22A C22 H22C 109.5
H22B C22 H22C 109.5
C16 C23 H23A 109.5
C16 C23 H23B 109.5
H23A C23 H23B 109.5
C16 C23 H23C 109.5
H23A C23 H23C 109.5
H23B C23 H23C 109.5
C18 C24 H24A 109.5
C18 C24 H24B 109.5
H24A C24 H24B 109.5
C18 C24 H24C 109.5
H24A C24 H24C 109.5
H24B C24 H24C 109.5
Si1 C25 H25A 109.5
Si1 C25 H25B 109.5
H25A C25 H25B 109.5
Si1 C25 H25C 109.5
H25A C25 H25C 109.5
H25B C25 H25C 109.5
Si1 C26 H26A 109.5
Si1 C26 H26B 109.5
H26A C26 H26B 109.5
Si1 C26 H26C 109.5
H26A C26 H26C 109.5
H26B C26 H26C 109.5
Si1 C27 H27A 109.5
Si1 C27 H27B 109.5
H27A C27 H27B 109.5
Si1 C27 H27C 109.5
H27A C27 H27C 109.5
H27B C27 H27C 109.5
N2 Sb2 Cl3 104.89(11)
N2 Sb2 Cl4 96.78(11)
Cl3 Sb2 Cl4 90.26(5)
N2 Si2 C54 109.9(2)
N2 Si2 C52 114.0(2)
C54 Si2 C52 106.2(3)
N2 Si2 C53 108.8(2)
C54 Si2 C53 107.8(3)
C52 Si2 C53 109.9(2)
C28 N2 Si2 123.1(3)
C28 N2 Sb2 110.5(2)
Si2 N2 Sb2 126.38(19)
C29 C28 C33 118.1(4)
C29 C28 N2 120.1(4)
C33 C28 N2 121.7(4)
C30 C29 C28 120.3(4)
C30 C29 C34 116.1(4)
C28 C29 C34 123.6(4)
C31 C30 C29 121.1(4)
C31 C30 H30 119.4
C29 C30 H30 119.4
C30 C31 C32 119.1(5)
C30 C31 H31 120.4
C32 C31 H31 120.4
C31 C32 C33 121.9(5)
C31 C32 H32 119.0
C33 C32 H32 119.0
C32 C33 C28 119.2(4)
C32 C33 C40 117.4(4)
C28 C33 C40 123.4(4)
C39 C34 C35 119.6(4)
C39 C34 C29 119.5(4)
C35 C34 C29 120.6(4)
C36 C35 C34 118.9(4)
C36 C35 C46 119.9(4)
C34 C35 C46 121.1(4)
C35 C36 C37 122.4(5)
C35 C36 H36 118.8
C37 C36 H36 118.8
C38 C37 C36 118.3(4)
C38 C37 C47 120.2(5)
C36 C37 C47 121.4(5)
C37 C38 C39 121.5(4)
C37 C38 H38 119.2
C39 C38 H38 119.2
C38 C39 C34 119.2(4)
C38 C39 C48 117.9(4)
C34 C39 C48 122.9(4)
C45 C40 C41 118.6(4)
C45 C40 C33 121.5(4)
C41 C40 C33 119.7(4)
C42 C41 C40 119.4(4)
C42 C41 C49 117.8(4)
C40 C41 C49 122.8(4)
C43 C42 C41 122.9(4)
C43 C42 H42 118.5
C41 C42 H42 118.5
C42 C43 C44 116.9(4)
C42 C43 C50 122.0(5)
C44 C43 C50 121.1(5)
C45 C44 C43 122.6(4)
C45 C44 H44 118.7
C43 C44 H44 118.7
C44 C45 C40 119.3(4)
C44 C45 C51 117.4(4)
C40 C45 C51 123.2(4)
C35 C46 H46A 109.5
C35 C46 H46B 109.5
H46A C46 H46B 109.5
C35 C46 H46C 109.5
H46A C46 H46C 109.5
H46B C46 H46C 109.5
C37 C47 H47A 109.5
C37 C47 H47B 109.5
H47A C47 H47B 109.5
C37 C47 H47C 109.5
H47A C47 H47C 109.5
H47B C47 H47C 109.5
C39 C48 H48A 109.5
C39 C48 H48B 109.5
H48A C48 H48B 109.5
C39 C48 H48C 109.5
H48A C48 H48C 109.5
H48B C48 H48C 109.5
C41 C49 H49A 109.5
C41 C49 H49B 109.5
H49A C49 H49B 109.5
C41 C49 H49C 109.5
H49A C49 H49C 109.5
H49B C49 H49C 109.5
C43 C50 H50A 109.5
C43 C50 H50B 109.5
H50A C50 H50B 109.5
C43 C50 H50C 109.5
H50A C50 H50C 109.5
H50B C50 H50C 109.5
C45 C51 H51A 109.5
C45 C51 H51B 109.5
H51A C51 H51B 109.5
C45 C51 H51C 109.5
H51A C51 H51C 109.5
H51B C51 H51C 109.5
Si2 C52 H52A 109.5
Si2 C52 H52B 109.5
H52A C52 H52B 109.5
Si2 C52 H52C 109.5
H52A C52 H52C 109.5
H52B C52 H52C 109.5
Si2 C53 H53A 109.5
Si2 C53 H53B 109.5
H53A C53 H53B 109.5
Si2 C53 H53C 109.5
H53A C53 H53C 109.5
H53B C53 H53C 109.5
Si2 C54 H54A 109.5
Si2 C54 H54B 109.5
H54A C54 H54B 109.5
Si2 C54 H54C 109.5
H54A C54 H54C 109.5
H54B C54 H54C 109.5
N3 Sb3 Cl5 104.78(10)
N3 Sb3 Cl6 97.68(11)
Cl5 Sb3 Cl6 89.90(5)
N3 Si3 C79 113.58(19)
N3 Si3 C81 109.06(19)
C79 Si3 C81 107.0(2)
N3 Si3 C80 109.59(19)
C79 Si3 C80 109.2(2)
C81 Si3 C80 108.2(2)
C55 N3 Si3 123.9(3)
C55 N3 Sb3 110.0(2)
Si3 N3 Sb3 126.08(18)
C60 C55 C56 118.2(4)
C60 C55 N3 121.8(4)
C56 C55 N3 119.9(4)
C57 C56 C55 120.2(4)
C57 C56 C61 116.8(4)
C55 C56 C61 122.9(4)
C58 C57 C56 121.4(4)
C58 C57 H57 119.3
C56 C57 H57 119.3
C57 C58 C59 118.7(4)
C57 C58 H58 120.6
C59 C58 H58 120.6
C58 C59 C60 122.1(5)
C58 C59 H59 118.9
C60 C59 H59 118.9
C59 C60 C55 119.1(4)
C59 C60 C67 115.8(4)
C55 C60 C67 125.1(4)
C66 C61 C62 119.0(4)
C66 C61 C56 119.9(4)
C62 C61 C56 120.8(4)
C63 C62 C61 118.8(4)
C63 C62 C73 119.8(4)
C61 C62 C73 121.5(4)
C62 C63 C64 122.8(4)
C62 C63 H63 118.6
C64 C63 H63 118.6
C63 C64 C65 118.0(5)
C63 C64 C74 120.9(5)
C65 C64 C74 121.0(5)
C66 C65 C64 121.5(4)
C66 C65 H65 119.3
C64 C65 H65 119.3
C65 C66 C61 119.8(4)
C65 C66 C75 118.5(4)
C61 C66 C75 121.7(5)
C72 C67 C68 118.7(4)
C72 C67 C60 120.9(4)
C68 C67 C60 119.8(4)
C69 C68 C67 120.2(4)
C69 C68 C76 117.2(4)
C67 C68 C76 122.5(4)
C70 C69 C68 121.3(4)
C70 C69 H69 119.3
C68 C69 H69 119.3
C69 C70 C71 118.0(4)
C69 C70 C77 121.1(5)
C71 C70 C77 120.9(5)
C70 C71 C72 122.7(4)
C70 C71 H71 118.7
C72 C71 H71 118.7
C71 C72 C67 118.9(4)
C71 C72 C78 117.4(4)
C67 C72 C78 123.7(4)
C62 C73 H73A 109.5
C62 C73 H73B 109.5
H73A C73 H73B 109.5
C62 C73 H73C 109.5
H73A C73 H73C 109.5
H73B C73 H73C 109.5
C64 C74 H74A 109.5
C64 C74 H74B 109.5
H74A C74 H74B 109.5
C64 C74 H74C 109.5
H74A C74 H74C 109.5
H74B C74 H74C 109.5
C66 C75 H75A 109.5
C66 C75 H75B 109.5
H75A C75 H75B 109.5
C66 C75 H75C 109.5
H75A C75 H75C 109.5
H75B C75 H75C 109.5
C68 C76 H76A 109.5
C68 C76 H76B 109.5
H76A C76 H76B 109.5
C68 C76 H76C 109.5
H76A C76 H76C 109.5
H76B C76 H76C 109.5
C70 C77 H77A 109.5
C70 C77 H77B 109.5
H77A C77 H77B 109.5
C70 C77 H77C 109.5
H77A C77 H77C 109.5
H77B C77 H77C 109.5
C72 C78 H78A 109.5
C72 C78 H78B 109.5
H78A C78 H78B 109.5
C72 C78 H78C 109.5
H78A C78 H78C 109.5
H78B C78 H78C 109.5
Si3 C79 H79A 109.5
Si3 C79 H79B 109.5
H79A C79 H79B 109.5
Si3 C79 H79C 109.5
H79A C79 H79C 109.5
H79B C79 H79C 109.5
Si3 C80 H80A 109.5
Si3 C80 H80B 109.5
H80A C80 H80B 109.5
Si3 C80 H80C 109.5
H80A C80 H80C 109.5
H80B C80 H80C 109.5
Si3 C81 H81A 109.5
Si3 C81 H81B 109.5
H81A C81 H81B 109.5
Si3 C81 H81C 109.5
H81A C81 H81C 109.5
H81B C81 H81C 109.5
N4 Sb4 Cl7 105.91(10)
N4 Sb4 Cl8 96.62(11)
Cl7 Sb4 Cl8 90.66(5)
N4 Si4 C107 109.75(19)
N4 Si4 C108 113.99(19)
C107 Si4 C108 106.7(2)
N4 Si4 C106 108.48(19)
C107 Si4 C106 108.4(2)
C108 Si4 C106 109.5(2)
C82 N4 Si4 122.7(3)
C82 N4 Sb4 110.7(2)
Si4 N4 Sb4 126.59(18)
C83 C82 C87 118.3(4)
C83 C82 N4 121.4(3)
C87 C82 N4 120.2(4)
C84 C83 C82 119.3(4)
C84 C83 C88 114.4(4)
C82 C83 C88 126.2(4)
C85 C84 C83 121.9(4)
C85 C84 H84 119.0
C83 C84 H84 119.0
C86 C85 C84 119.1(4)
C86 C85 H85 120.5
C84 C85 H85 120.5
C85 C86 C87 120.8(4)
C85 C86 H86 119.6
C87 C86 H86 119.6
C86 C87 C82 120.3(4)
C86 C87 C94 115.8(4)
C82 C87 C94 123.8(4)
C93 C88 C89 119.3(3)
C93 C88 C83 120.4(3)
C89 C88 C83 119.8(3)
C90 C89 C88 118.6(4)
C90 C89 C100 117.5(4)
C88 C89 C100 124.0(4)
C91 C90 C89 122.6(4)
C91 C90 H90 118.7
C89 C90 H90 118.7
C92 C91 C90 117.8(4)
C92 C91 C101 121.4(4)
C90 C91 C101 120.7(4)
C91 C92 C93 122.1(4)
C91 C92 H92 118.9
C93 C92 H92 118.9
C92 C93 C88 119.6(4)
C92 C93 C102 117.2(4)
C88 C93 C102 123.1(4)
C99 C94 C95 120.0(4)
C99 C94 C87 120.4(4)
C95 C94 C87 119.2(4)
C96 C95 C94 118.7(4)
C96 C95 C103 118.9(4)
C94 C95 C103 122.3(4)
C97 C96 C95 122.1(4)
C97 C96 H96 119.0
C95 C96 H96 119.0
C96 C97 C98 118.4(4)
C96 C97 C104 121.5(4)
C98 C97 C104 120.0(4)
C97 C98 C99 121.9(4)
C97 C98 H98 119.0
C99 C98 H98 119.0
C94 C99 C98 118.8(4)
C94 C99 C105 121.7(4)
C98 C99 C105 119.5(4)
C89 C100 H10A 109.5
C89 C100 H10B 109.5
H10A C100 H10B 109.5
C89 C100 H10C 109.5
H10A C100 H10C 109.5
H10B C100 H10C 109.5
C91 C101 H10D 109.5
C91 C101 H10E 109.5
H10D C101 H10E 109.5
C91 C101 H10F 109.5
H10D C101 H10F 109.5
H10E C101 H10F 109.5
C93 C102 H10G 109.5
C93 C102 H10H 109.5
H10G C102 H10H 109.5
C93 C102 H10I 109.5
H10G C102 H10I 109.5
H10H C102 H10I 109.5
C95 C103 H10J 109.5
C95 C103 H10K 109.5
H10J C103 H10K 109.5
C95 C103 H10L 109.5
H10J C103 H10L 109.5
H10K C103 H10L 109.5
C97 C104 H10M 109.5
C97 C104 H10N 109.5
H10M C104 H10N 109.5
C97 C104 H10O 109.5
H10M C104 H10O 109.5
H10N C104 H10O 109.5
C99 C105 H10P 109.5
C99 C105 H10Q 109.5
H10P C105 H10Q 109.5
C99 C105 H10R 109.5
H10P C105 H10R 109.5
H10Q C105 H10R 109.5
Si4 C106 H10S 109.5
Si4 C106 H10T 109.5
H10S C106 H10T 109.5
Si4 C106 H10U 109.5
H10S C106 H10U 109.5
H10T C106 H10U 109.5
Si4 C107 H10V 109.5
Si4 C107 H10W 109.5
H10V C107 H10W 109.5
Si4 C107 H10X 109.5
H10V C107 H10X 109.5
H10W C107 H10X 109.5
Si4 C108 H10Y 109.5
Si4 C108 H10Z 109.5
H10Y C108 H10Z 109.5
Si4 C108 H11A 109.5
H10Y C108 H11A 109.5
H10Z C108 H11A 109.5
C110 C109 C114 120.0
C110 C109 H109 120.0
C114 C109 H109 120.0
C111 C110 C109 120.0
C111 C110 H110 120.0
C109 C110 H110 120.0
C110 C111 C112 120.0
C110 C111 H111 120.0
C112 C111 H111 120.0
C113 C112 C111 120.0
C113 C112 H112 120.0
C111 C112 H112 120.0
C112 C113 C114 120.0
C112 C113 H113 120.0
C114 C113 H113 120.0
C113 C114 C109 120.0
C113 C114 H114 120.0
C109 C114 H114 120.0
C116 C115 C120 120.0
C116 C115 H115 120.0
C120 C115 H115 120.0
C117 C116 C115 120.0
C117 C116 H116 120.0
C115 C116 H116 120.0
C118 C117 C116 120.0
C118 C117 H117 120.0
C116 C117 H117 120.0
C117 C118 C119 120.0
C117 C118 H118 120.0
C119 C118 H118 120.0
C120 C119 C118 120.0
C120 C119 H119 120.0
C118 C119 H119 120.0
C119 C120 C115 120.0
C119 C120 H120 120.0
C115 C120 H120 120.0
C122 C121 C126 120.0
C122 C121 H121 120.0
C126 C121 H121 120.0
C121 C122 C123 120.0
C121 C122 H122 120.0
C123 C122 H122 120.0
C124 C123 C122 120.0
C124 C123 H123 120.0
C122 C123 H123 120.0
C125 C124 C123 120.0
C125 C124 H124 120.0
C123 C124 H124 120.0
C124 C125 C126 120.0
C124 C125 H125 120.0
C126 C125 H125 120.0
C125 C126 C121 120.0
C125 C126 H126 120.0
C121 C126 H126 120.0

loop_
_geom_bond_atom_site_label_1
_geom_bond_atom_site_label_2
_geom_bond_distance
Sb1 N1 2.033(3)
Sb1 Cl1 2.362(2)
Sb1 Cl2 2.3957(16)
Si1 N1 1.783(4)
Si1 C27 1.864(5)
Si1 C25 1.867(5)
Si1 C26 1.870(5)
N1 C1 1.451(5)
C1 C2 1.412(6)
C1 C6 1.421(6)
C2 C3 1.401(6)
C2 C7 1.508(6)
C3 C4 1.369(7)
C3 H3 0.9500
C4 C5 1.378(7)
C4 H4 0.9500
C5 C6 1.396(6)
C5 H5 0.9500
C6 C13 1.490(6)
C7 C12 1.401(6)
C7 C8 1.414(6)
C8 C9 1.385(7)
C8 C19 1.510(7)
C9 C10 1.384(7)
C9 H9 0.9500
C10 C11 1.389(7)
C10 C20 1.509(7)
C11 C12 1.389(6)
C11 H11 0.9500
C12 C21 1.508(6)
C13 C14 1.409(6)
C13 C18 1.411(6)
C14 C15 1.384(7)
C14 C22 1.501(6)
C15 C16 1.398(7)
C15 H15 0.9500
C16 C17 1.395(6)
C16 C23 1.504(7)
C17 C18 1.397(6)
C17 H17 0.9500
C18 C24 1.518(6)
C19 H19A 0.9800
C19 H19B 0.9800
C19 H19C 0.9800
C20 H20A 0.9800
C20 H20B 0.9800
C20 H20C 0.9800
C21 H21A 0.9800
C21 H21B 0.9800
C21 H21C 0.9800
C22 H22A 0.9800
C22 H22B 0.9800
C22 H22C 0.9800
C23 H23A 0.9800
C23 H23B 0.9800
C23 H23C 0.9800
C24 H24A 0.9800
C24 H24B 0.9800
C24 H24C 0.9800
C25 H25A 0.9800
C25 H25B 0.9800
C25 H25C 0.9800
C26 H26A 0.9800
C26 H26B 0.9800
C26 H26C 0.9800
C27 H27A 0.9800
C27 H27B 0.9800
C27 H27C 0.9800
Sb2 N2 2.032(3)
Sb2 Cl3 2.350(2)
Sb2 Cl4 2.3952(18)
Si2 N2 1.776(4)
Si2 C54 1.860(5)
Si2 C52 1.860(5)
Si2 C53 1.871(5)
N2 C28 1.439(5)
C28 C29 1.415(6)
C28 C33 1.420(6)
C29 C30 1.403(6)
C29 C34 1.501(6)
C30 C31 1.377(7)
C30 H30 0.9500
C31 C32 1.379(7)
C31 H31 0.9500
C32 C33 1.405(7)
C32 H32 0.9500
C33 C40 1.501(6)
C34 C39 1.403(6)
C34 C35 1.415(6)
C35 C36 1.380(6)
C35 C46 1.503(6)
C36 C37 1.390(7)
C36 H36 0.9500
C37 C38 1.384(7)
C37 C47 1.514(7)
C38 C39 1.401(7)
C38 H38 0.9500
C39 C48 1.520(7)
C40 C45 1.406(6)
C40 C41 1.413(6)
C41 C42 1.388(6)
C41 C49 1.510(6)
C42 C43 1.380(7)
C42 H42 0.9500
C43 C44 1.399(7)
C43 C50 1.503(7)
C44 C45 1.391(7)
C44 H44 0.9500
C45 C51 1.511(6)
C46 H46A 0.9800
C46 H46B 0.9800
C46 H46C 0.9800
C47 H47A 0.9800
C47 H47B 0.9800
C47 H47C 0.9800
C48 H48A 0.9800
C48 H48B 0.9800
C48 H48C 0.9800
C49 H49A 0.9800
C49 H49B 0.9800
C49 H49C 0.9800
C50 H50A 0.9800
C50 H50B 0.9800
C50 H50C 0.9800
C51 H51A 0.9800
C51 H51B 0.9800
C51 H51C 0.9800
C52 H52A 0.9800
C52 H52B 0.9800
C52 H52C 0.9800
C53 H53A 0.9800
C53 H53B 0.9800
C53 H53C 0.9800
C54 H54A 0.9800
C54 H54B 0.9800
C54 H54C 0.9800
Sb3 N3 2.031(3)
Sb3 Cl5 2.3547(19)
Sb3 Cl6 2.3945(18)
Si3 N3 1.780(4)
Si3 C79 1.865(5)
Si3 C81 1.866(5)
Si3 C80 1.877(5)
N3 C55 1.442(5)
C55 C60 1.411(6)
C55 C56 1.420(6)
C56 C57 1.390(6)
C56 C61 1.496(6)
C57 C58 1.368(7)
C57 H57 0.9500
C58 C59 1.389(7)
C58 H58 0.9500
C59 C60 1.393(6)
C59 H59 0.9500
C60 C67 1.505(6)
C61 C66 1.406(6)
C61 C62 1.419(6)
C62 C63 1.381(6)
C62 C73 1.500(6)
C63 C64 1.383(7)
C63 H63 0.9500
C64 C65 1.390(7)
C64 C74 1.506(7)
C65 C66 1.390(7)
C65 H65 0.9500
C66 C75 1.524(6)
C67 C72 1.404(6)
C67 C68 1.417(6)
C68 C69 1.392(6)
C68 C76 1.505(6)
C69 C70 1.386(7)
C69 H69 0.9500
C70 C71 1.389(7)
C70 C77 1.519(7)
C71 C72 1.395(6)
C71 H71 0.9500
C72 C78 1.507(6)
C73 H73A 0.9800
C73 H73B 0.9800
C73 H73C 0.9800
C74 H74A 0.9800
C74 H74B 0.9800
C74 H74C 0.9800
C75 H75A 0.9800
C75 H75B 0.9800
C75 H75C 0.9800
C76 H76A 0.9800
C76 H76B 0.9800
C76 H76C 0.9800
C77 H77A 0.9800
C77 H77B 0.9800
C77 H77C 0.9800
C78 H78A 0.9800
C78 H78B 0.9800
C78 H78C 0.9800
C79 H79A 0.9800
C79 H79B 0.9800
C79 H79C 0.9800
C80 H80A 0.9800
C80 H80B 0.9800
C80 H80C 0.9800
C81 H81A 0.9800
C81 H81B 0.9800
C81 H81C 0.9800
Sb4 N4 2.031(3)
Sb4 Cl7 2.358(2)
Sb4 Cl8 2.4004(16)
Si4 N4 1.784(4)
Si4 C107 1.857(5)
Si4 C108 1.863(4)
Si4 C106 1.878(5)
N4 C82 1.436(5)
C82 C83 1.417(6)
C82 C87 1.420(5)
C83 C84 1.405(6)
C83 C88 1.501(5)
C84 C85 1.387(6)
C84 H84 0.9500
C85 C86 1.385(6)
C85 H85 0.9500
C86 C87 1.406(6)
C86 H86 0.9500
C87 C94 1.498(6)
C88 C93 1.411(5)
C88 C89 1.416(6)
C89 C90 1.402(6)
C89 C100 1.506(6)
C90 C91 1.390(6)
C90 H90 0.9500
C91 C92 1.386(6)
C91 C101 1.521(6)
C92 C93 1.393(6)
C92 H92 0.9500
C93 C102 1.509(6)
C94 C99 1.404(6)
C94 C95 1.413(6)
C95 C96 1.401(6)
C95 C103 1.510(6)
C96 C97 1.381(6)
C96 H96 0.9500
C97 C98 1.389(6)
C97 C104 1.515(6)
C98 C99 1.405(6)
C98 H98 0.9500
C99 C105 1.503(6)
C100 H10A 0.9800
C100 H10B 0.9800
C100 H10C 0.9800
C101 H10D 0.9800
C101 H10E 0.9800
C101 H10F 0.9800
C102 H10G 0.9800
C102 H10H 0.9800
C102 H10I 0.9800
C103 H10J 0.9800
C103 H10K 0.9800
C103 H10L 0.9800
C104 H10M 0.9800
C104 H10N 0.9800
C104 H10O 0.9800
C105 H10P 0.9800
C105 H10Q 0.9800
C105 H10R 0.9800
C106 H10S 0.9800
C106 H10T 0.9800
C106 H10U 0.9800
C107 H10V 0.9800
C107 H10W 0.9800
C107 H10X 0.9800
C108 H10Y 0.9800
C108 H10Z 0.9800
C108 H11A 0.9800
C109 C110 1.3900
C109 C114 1.3900
C109 H109 0.9500
C110 C111 1.3900
C110 H110 0.9500
C111 C112 1.3900
C111 H111 0.9500
C112 C113 1.3900
C112 H112 0.9500
C113 C114 1.3900
C113 H113 0.9500
C114 H114 0.9500
C115 C116 1.3900
C115 C120 1.3900
C115 H115 0.9500
C116 C117 1.3900
C116 H116 0.9500
C117 C118 1.3900
C117 H117 0.9500
C118 C119 1.3900
C118 H118 0.9500
C119 C120 1.3900
C119 H119 0.9500
C120 H120 0.9500
C121 C122 1.3900
C121 C126 1.3900
C121 H121 0.9500
C122 C123 1.3900
C122 H122 0.9500
C123 C124 1.3900
C123 H123 0.9500
C124 C125 1.3900
C124 H124 0.9500
C125 C126 1.3900
C125 H125 0.9500
C126 H126 0.9500

loop_
_geom_torsion_atom_site_label_1
_geom_torsion_atom_site_label_2
_geom_torsion_atom_site_label_3
_geom_torsion_atom_site_label_4
_geom_torsion
C27 Si1 N1 C1 -140.5(4)
C25 Si1 N1 C1 -22.3(4)
C26 Si1 N1 C1 99.5(4)
C27 Si1 N1 Sb1 37.8(3)
C25 Si1 N1 Sb1 156.0(2)
C26 Si1 N1 Sb1 -82.2(3)
Cl1 Sb1 N1 C1 123.9(3)
Cl2 Sb1 N1 C1 -143.8(3)
Cl1 Sb1 N1 Si1 -54.6(2)
Cl2 Sb1 N1 Si1 37.7(2)
Si1 N1 C1 C2 -58.4(5)
Sb1 N1 C1 C2 123.0(4)
Si1 N1 C1 C6 122.9(4)
Sb1 N1 C1 C6 -55.7(4)
C6 C1 C2 C3 -5.5(6)
N1 C1 C2 C3 175.8(4)
C6 C1 C2 C7 170.8(4)
N1 C1 C2 C7 -7.9(6)
C1 C2 C3 C4 1.7(7)
C7 C2 C3 C4 -175.1(4)
C2 C3 C4 C5 3.1(7)
C3 C4 C5 C6 -3.9(7)
C4 C5 C6 C1 -0.1(7)
C4 C5 C6 C13 178.0(4)
C2 C1 C6 C5 4.8(6)
N1 C1 C6 C5 -176.5(4)
C2 C1 C6 C13 -173.1(4)
N1 C1 C6 C13 5.6(6)
C3 C2 C7 C12 111.5(5)
C1 C2 C7 C12 -64.9(6)
C3 C2 C7 C8 -58.5(5)
C1 C2 C7 C8 125.0(5)
C12 C7 C8 C9 1.9(6)
C2 C7 C8 C9 172.1(4)
C12 C7 C8 C19 -177.5(4)
C2 C7 C8 C19 -7.3(6)
C7 C8 C9 C10 0.2(7)
C19 C8 C9 C10 179.6(5)
C8 C9 C10 C11 -1.3(7)
C8 C9 C10 C20 179.8(5)
C9 C10 C11 C12 0.3(7)
C20 C10 C11 C12 179.2(5)
C10 C11 C12 C7 1.7(7)
C10 C11 C12 C21 -175.5(4)
C8 C7 C12 C11 -2.8(6)
C2 C7 C12 C11 -172.8(4)
C8 C7 C12 C21 174.3(4)
C2 C7 C12 C21 4.3(6)
C5 C6 C13 C14 100.4(5)
C1 C6 C13 C14 -81.7(5)
C5 C6 C13 C18 -72.1(5)
C1 C6 C13 C18 105.8(5)
C18 C13 C14 C15 -2.1(6)
C6 C13 C14 C15 -174.6(4)
C18 C13 C14 C22 176.5(4)
C6 C13 C14 C22 4.1(6)
C13 C14 C15 C16 -1.2(7)
C22 C14 C15 C16 -179.9(4)
C14 C15 C16 C17 2.9(7)
C14 C15 C16 C23 -176.5(4)
C15 C16 C17 C18 -1.2(6)
C23 C16 C17 C18 178.1(4)
C16 C17 C18 C13 -2.0(6)
C16 C17 C18 C24 176.5(4)
C14 C13 C18 C17 3.7(6)
C6 C13 C18 C17 176.3(4)
C14 C13 C18 C24 -174.8(4)
C6 C13 C18 C24 -2.2(6)
C54 Si2 N2 C28 137.8(4)
C52 Si2 N2 C28 -103.1(4)
C53 Si2 N2 C28 19.9(4)
C54 Si2 N2 Sb2 -42.3(3)
C52 Si2 N2 Sb2 76.8(3)
C53 Si2 N2 Sb2 -160.1(2)
Cl3 Sb2 N2 C28 -125.4(2)
Cl4 Sb2 N2 C28 142.5(3)
Cl3 Sb2 N2 Si2 54.6(2)
Cl4 Sb2 N2 Si2 -37.5(2)
Si2 N2 C28 C29 -121.4(4)
Sb2 N2 C28 C29 58.6(4)
Si2 N2 C28 C33 60.5(5)
Sb2 N2 C28 C33 -119.5(4)
C33 C28 C29 C30 -4.7(6)
N2 C28 C29 C30 177.1(4)
C33 C28 C29 C34 172.2(4)
N2 C28 C29 C34 -6.0(6)
C28 C29 C30 C31 0.4(7)
C34 C29 C30 C31 -176.7(4)
C29 C30 C31 C32 3.2(8)
C30 C31 C32 C33 -2.4(8)
C31 C32 C33 C28 -1.9(7)
C31 C32 C33 C40 175.1(4)
C29 C28 C33 C32 5.4(6)
N2 C28 C33 C32 -176.4(4)
C29 C28 C33 C40 -171.5(4)
N2 C28 C33 C40 6.7(6)
C30 C29 C34 C39 72.5(5)
C28 C29 C34 C39 -104.6(5)
C30 C29 C34 C35 -101.3(5)
C28 C29 C34 C35 81.6(5)
C39 C34 C35 C36 2.2(6)
C29 C34 C35 C36 176.0(4)
C39 C34 C35 C46 -176.7(4)
C29 C34 C35 C46 -2.9(6)
C34 C35 C36 C37 -0.2(6)
C46 C35 C36 C37 178.7(4)
C35 C36 C37 C38 -1.0(7)
C35 C36 C37 C47 -178.8(4)
C36 C37 C38 C39 0.1(7)
C47 C37 C38 C39 177.9(4)
C37 C38 C39 C34 1.9(7)
C37 C38 C39 C48 -176.0(4)
C35 C34 C39 C38 -3.0(6)
C29 C34 C39 C38 -176.9(4)
C35 C34 C39 C48 174.8(4)
C29 C34 C39 C48 0.9(6)
C32 C33 C40 C45 63.0(6)
C28 C33 C40 C45 -120.0(5)
C32 C33 C40 C41 -111.0(5)
C28 C33 C40 C41 65.9(6)
C45 C40 C41 C42 5.3(7)
C33 C40 C41 C42 179.5(4)
C45 C40 C41 C49 -172.8(4)
C33 C40 C41 C49 1.4(7)
C40 C41 C42 C43 -1.0(7)
C49 C41 C42 C43 177.2(5)
C41 C42 C43 C44 -2.6(7)
C41 C42 C43 C50 178.4(5)
C42 C43 C44 C45 1.9(8)
C50 C43 C44 C45 -179.1(5)
C43 C44 C45 C40 2.4(7)
C43 C44 C45 C51 -177.2(5)
C41 C40 C45 C44 -5.9(7)
C33 C40 C45 C44 179.9(4)
C41 C40 C45 C51 173.7(4)
C33 C40 C45 C51 -0.5(7)
C79 Si3 N3 C55 -101.4(4)
C81 Si3 N3 C55 139.4(3)
C80 Si3 N3 C55 21.1(4)
C79 Si3 N3 Sb3 78.6(3)
C81 Si3 N3 Sb3 -40.6(3)
C80 Si3 N3 Sb3 -159.0(2)
Cl5 Sb3 N3 C55 -125.2(2)
Cl6 Sb3 N3 C55 142.9(2)
Cl5 Sb3 N3 Si3 54.8(2)
Cl6 Sb3 N3 Si3 -37.1(2)
Si3 N3 C55 C60 59.7(5)
Sb3 N3 C55 C60 -120.2(3)
Si3 N3 C55 C56 -122.2(3)
Sb3 N3 C55 C56 57.8(4)
C60 C55 C56 C57 -3.6(6)
N3 C55 C56 C57 178.3(4)
C60 C55 C56 C61 175.1(4)
N3 C55 C56 C61 -3.0(6)
C55 C56 C57 C58 0.1(7)
C61 C56 C57 C58 -178.7(4)
C56 C57 C58 C59 2.6(7)
C57 C58 C59 C60 -1.8(7)
C58 C59 C60 C55 -1.7(7)
C58 C59 C60 C67 176.8(4)
C56 C55 C60 C59 4.3(6)
N3 C55 C60 C59 -177.6(4)
C56 C55 C60 C67 -174.1(4)
N3 C55 C60 C67 4.0(6)
C57 C56 C61 C66 71.9(5)
C55 C56 C61 C66 -106.8(5)
C57 C56 C61 C62 -102.0(5)
C55 C56 C61 C62 79.2(5)
C66 C61 C62 C63 2.6(6)
C56 C61 C62 C63 176.5(4)
C66 C61 C62 C73 -176.3(4)
C56 C61 C62 C73 -2.3(6)
C61 C62 C63 C64 -0.5(7)
C73 C62 C63 C64 178.3(4)
C62 C63 C64 C65 -0.9(7)
C62 C63 C64 C74 -179.7(4)
C63 C64 C65 C66 0.1(7)
C74 C64 C65 C66 179.0(4)
C64 C65 C66 C61 2.0(7)
C64 C65 C66 C75 -175.7(4)
C62 C61 C66 C65 -3.3(6)
C56 C61 C66 C65 -177.3(4)
C62 C61 C66 C75 174.3(4)
C56 C61 C66 C75 0.3(6)
C59 C60 C67 C72 61.8(6)
C55 C60 C67 C72 -119.7(5)
C59 C60 C67 C68 -110.0(5)
C55 C60 C67 C68 68.4(6)
C72 C67 C68 C69 3.0(6)
C60 C67 C68 C69 175.0(4)
C72 C67 C68 C76 -174.3(4)
C60 C67 C68 C76 -2.2(6)
C67 C68 C69 C70 -0.7(7)
C76 C68 C69 C70 176.7(4)
C68 C69 C70 C71 -0.3(7)
C68 C69 C70 C77 -178.6(4)
C69 C70 C71 C72 -1.0(7)
C77 C70 C71 C72 177.3(5)
C70 C71 C72 C67 3.3(7)
C70 C71 C72 C78 -175.3(4)
C68 C67 C72 C71 -4.2(6)
C60 C67 C72 C71 -176.1(4)
C68 C67 C72 C78 174.3(4)
C60 C67 C72 C78 2.4(7)
C107 Si4 N4 C82 -139.9(3)
C108 Si4 N4 C82 100.5(3)
C106 Si4 N4 C82 -21.7(4)
C107 Si4 N4 Sb4 37.5(3)
C108 Si4 N4 Sb4 -82.0(3)
C106 Si4 N4 Sb4 155.8(2)
Cl7 Sb4 N4 C82 123.9(2)
Cl8 Sb4 N4 C82 -143.5(2)
Cl7 Sb4 N4 Si4 -53.8(2)
Cl8 Sb4 N4 Si4 38.8(2)
Si4 N4 C82 C83 -58.5(5)
Sb4 N4 C82 C83 123.6(3)
Si4 N4 C82 C87 121.9(3)
Sb4 N4 C82 C87 -55.9(4)
C87 C82 C83 C84 -5.2(6)
N4 C82 C83 C84 175.3(4)
C87 C82 C83 C88 170.9(4)
N4 C82 C83 C88 -8.7(6)
C82 C83 C84 C85 2.1(6)
C88 C83 C84 C85 -174.4(4)
C83 C84 C85 C86 2.0(7)
C84 C85 C86 C87 -2.9(7)
C85 C86 C87 C82 -0.3(6)
C85 C86 C87 C94 176.9(4)
C83 C82 C87 C86 4.4(6)
N4 C82 C87 C86 -176.1(4)
C83 C82 C87 C94 -172.6(4)
N4 C82 C87 C94 6.9(6)
C84 C83 C88 C93 113.0(4)
C82 C83 C88 C93 -63.2(6)
C84 C83 C88 C89 -59.1(5)
C82 C83 C88 C89 124.6(4)
C93 C88 C89 C90 2.0(6)
C83 C88 C89 C90 174.3(4)
C93 C88 C89 C100 -176.5(4)
C83 C88 C89 C100 -4.3(6)
C88 C89 C90 C91 -0.4(7)
C100 C89 C90 C91 178.2(4)
C89 C90 C91 C92 -0.4(7)
C89 C90 C91 C101 -178.8(5)
C90 C91 C92 C93 -0.4(7)
C101 C91 C92 C93 178.0(4)
C91 C92 C93 C88 2.0(7)
C91 C92 C93 C102 -175.0(4)
C89 C88 C93 C92 -2.8(6)
C83 C88 C93 C92 -175.0(4)
C89 C88 C93 C102 174.0(4)
C83 C88 C93 C102 1.9(6)
C86 C87 C94 C99 100.4(5)
C82 C87 C94 C99 -82.5(5)
C86 C87 C94 C95 -72.7(5)
C82 C87 C94 C95 104.4(5)
C99 C94 C95 C96 3.3(6)
C87 C94 C95 C96 176.4(4)
C99 C94 C95 C103 -173.6(4)
C87 C94 C95 C103 -0.5(6)
C94 C95 C96 C97 -1.1(6)
C103 C95 C96 C97 175.9(4)
C95 C96 C97 C98 -1.4(6)
C95 C96 C97 C104 177.8(4)
C96 C97 C98 C99 1.9(6)
C104 C97 C98 C99 -177.3(4)
C95 C94 C99 C98 -2.9(6)
C87 C94 C99 C98 -175.9(4)
C95 C94 C99 C105 177.3(4)
C87 C94 C99 C105 4.3(6)
C97 C98 C99 C94 0.2(6)
C97 C98 C99 C105 -179.9(4)
C114 C109 C110 C111 0.0
C109 C110 C111 C112 0.0
C110 C111 C112 C113 0.0
C111 C112 C113 C114 0.0
C112 C113 C114 C109 0.0
C110 C109 C114 C113 0.0
C120 C115 C116 C117 0.0
C115 C116 C117 C118 0.0
C116 C117 C118 C119 0.0
C117 C118 C119 C120 0.0
C118 C119 C120 C115 0.0
C116 C115 C120 C119 0.0
C126 C121 C122 C123 0.0
C121 C122 C123 C124 0.0
C122 C123 C124 C125 0.0
C123 C124 C125 C126 0.0
C124 C125 C126 C121 0.0
C122 C121 C126 C125 0.0
